data_4306651
loop_
_publ_author_name
'David P. Martin'
'Richard J. Staples'
'Robert L. LaDuca'

_publ_section_title
;
A Chiral Self-Catenated Dual-Ligand Coordination Polymer Constructed from
Three Distinct Interwoven Helical Motifs Interconnected by One-Dimensional
Chains
;
_journal_name_full 'Inorganic Chemistry'
_journal_page_first 9754
_journal_page_last 9756
_journal_paper_doi 10.1021/ic801471e
_journal_volume 47
_journal_year 2008
_chemical_formula_sum 'C74 H64 Co3 N8 O15'
_chemical_formula_weight 1482.12
_chemical_name_systematic
; 
 ? 
;
_space_group_IT_number 178
_symmetry_cell_setting hexagonal
_symmetry_space_group_name_Hall 'P 61 2 (0 0 5)'
_symmetry_space_group_name_H-M 'P 61 2 2'
_atom_sites_solution_hydrogens geom
_atom_sites_solution_primary direct
_atom_sites_solution_secondary difmap
_audit_creation_method SHELXL-97
_cell_angle_alpha 90.00
_cell_angle_beta 90.00
_cell_angle_gamma 120.00
_cell_formula_units_Z 6
_cell_length_a 13.6840(4)
_cell_length_b 13.6840(4)
_cell_length_c 61.780(4)
_cell_measurement_temperature 173(2)
_cell_volume 10018.5(8)
_computing_structure_refinement 'SHELXL-97 (Sheldrick, 1997)'
_computing_structure_solution 'SHELXS-97 (Sheldrick, 1990)'
_diffrn_ambient_temperature 173(2)
_diffrn_measured_fraction_theta_full 0.997
_diffrn_measured_fraction_theta_max 0.997
_diffrn_radiation_monochromator graphite
_diffrn_radiation_source 'fine-focus sealed tube'
_diffrn_radiation_type MoK\a
_diffrn_radiation_wavelength 0.71073
_diffrn_reflns_av_R_equivalents 0.1528
_diffrn_reflns_av_sigmaI/netI 0.2123
_diffrn_reflns_limit_h_max 16
_diffrn_reflns_limit_h_min -15
_diffrn_reflns_limit_k_max 16
_diffrn_reflns_limit_k_min -15
_diffrn_reflns_limit_l_max 74
_diffrn_reflns_limit_l_min -62
_diffrn_reflns_number 55999
_diffrn_reflns_theta_full 25.39
_diffrn_reflns_theta_max 25.39
_diffrn_reflns_theta_min 1.98
_exptl_absorpt_coefficient_mu 0.812
_exptl_absorpt_correction_T_max 1
_exptl_absorpt_correction_T_min 0.801
_exptl_absorpt_correction_type multi-scan
_exptl_absorpt_process_details SADABS
_exptl_crystal_colour orange
_exptl_crystal_density_diffrn 1.474
_exptl_crystal_density_method 'not measured'
_exptl_crystal_description parallelepiped
_exptl_crystal_F_000 4590
_exptl_crystal_size_max 0.34
_exptl_crystal_size_mid 0.12
_exptl_crystal_size_min 0.10
_refine_diff_density_max 0.773
_refine_diff_density_min -0.615
_refine_diff_density_rms 0.070
_refine_ls_abs_structure_details 'Flack H D (1983), Acta Cryst. A39, 876-881'
_refine_ls_abs_structure_Flack 0.00(3)
_refine_ls_extinction_method none
_refine_ls_goodness_of_fit_ref 0.856
_refine_ls_hydrogen_treatment mixed
_refine_ls_matrix_type full
_refine_ls_number_parameters 484
_refine_ls_number_reflns 6167
_refine_ls_number_restraints 478
_refine_ls_restrained_S_all 0.862
_refine_ls_R_factor_all 0.1355
_refine_ls_R_factor_gt 0.0510
_refine_ls_shift/su_max 0.002
_refine_ls_shift/su_mean 0.000
_refine_ls_structure_factor_coef Fsqd
_refine_ls_weighting_details 'calc w=1/[\s^2^(Fo^2^)+(0.0397P)^2^+0.0000P] where P=(Fo^2^+2Fc^2^)/3'
_refine_ls_weighting_scheme calc
_refine_ls_wR_factor_gt 0.1005
_refine_ls_wR_factor_ref 0.1159
_reflns_number_gt 2868
_reflns_number_total 6167
_reflns_threshold_expression >2sigma(I)
_cod_data_source_file ic801471e_si_002.cif
_cod_data_source_block hex6122
_cod_depositor_comments
;
The following automatic conversions were performed:
'_symmetry_cell_setting' value 'Hexagonal' changed to 'hexagonal'
according to '/home/saulius/struct/CIF-dictionaries/cif_core.dic'
dictionary named 'cif_core.dic' version 2.4.1 from 2010-06-29.

Automatic conversion script
Id: cif_fix_enum 1527 2010-12-29 10:47:43Z saulius 
;
_cod_database_code 4306651

loop_
_symmetry_equiv_pos_as_xyz
'x, y, z'
'x-y, x, z+1/6'
'y, -x+y, z+5/6'
'-y, x-y, z+1/3'
'-x+y, -x, z+2/3'
'x-y, -y, -z'
'-x, -x+y, -z+2/3'
'-x, -y, z+1/2'
'y, x, -z+1/3'
'-y, -x, -z+5/6'
'-x+y, y, -z+1/2'
'x, x-y, -z+1/6'

loop_
_atom_site_label
_atom_site_type_symbol
_atom_site_fract_x
_atom_site_fract_y
_atom_site_fract_z
_atom_site_U_iso_or_equiv
_atom_site_adp_type
_atom_site_occupancy
_atom_site_symmetry_multiplicity
_atom_site_calc_flag
_atom_site_refinement_flags
_atom_site_disorder_assembly
_atom_site_disorder_group
Co1 Co 0.62707(9) 1.0000 1.0000 0.0249(3) Uani 1 2 d S . .
Co2 Co 0.54913(7) 0.71416(7) 1.010703(14) 0.0266(2) Uani 1 1 d . . .
O1 O 0.6964(4) 0.9254(4) 0.98236(7) 0.0456(12) Uani 1 1 d U . .
O2 O 0.6761(3) 0.7558(3) 0.98917(7) 0.0386(12) Uani 1 1 d U . .
O3 O 0.4734(3) 0.9019(3) 0.98623(7) 0.0340(11) Uani 1 1 d U . .
O4 O 0.4428(3) 0.7248(3) 0.98844(7) 0.0322(11) Uani 1 1 d U . .
O5 O 0.5765(3) 0.8705(3) 1.02564(7) 0.0300(11) Uani 1 1 d . . .
O6 O 0.4412(4) 0.7038(4) 1.03656(7) 0.0362(12) Uani 1 1 d . . .
O7 O 1.0546(2) 0.9454(2) 0.9167 0.0403(16) Uani 1 2 d SU . .
O8 O 0.0101(3) 0.6466(3) 0.93663(7) 0.0428(11) Uani 1 1 d U . .
N1 N 0.6593(5) 0.6961(4) 1.03491(9) 0.0370(13) Uani 1 1 d U . .
N2 N 0.8751(5) 0.5379(5) 1.07570(10) 0.0557(15) Uani 1 1 d U . .
N4 N 0.2752(8) 0.1011(6) 0.9936(2) 0.0443(16) Uani 0.50 1 d PDU . 1
N4B N 0.1949(6) 0.1055(6) 0.99785(17) 0.0443(16) Uani 0.50 1 d PDU . 2
C1 C 0.7280(6) 0.6580(5) 1.02821(12) 0.0434(16) Uani 1 1 d U . .
H1 H 0.7306 0.6454 1.0131 0.052 Uiso 1 1 calc R . .
C2 C 0.7946(6) 0.6362(6) 1.04175(13) 0.0504(17) Uani 1 1 d U . .
H2 H 0.8384 0.6059 1.0361 0.060 Uiso 1 1 calc R . .
C3 C 0.7975(6) 0.6591(5) 1.06383(13) 0.0513(17) Uani 1 1 d U . .
C4 C 0.7301(6) 0.6994(5) 1.07073(12) 0.0507(19) Uani 1 1 d U . .
H4 H 0.7296 0.7167 1.0856 0.061 Uiso 1 1 calc R . .
C5 C 0.6624(6) 0.7155(5) 1.05627(12) 0.0442(16) Uani 1 1 d U . .
H5 H 0.6150 0.7419 1.0618 0.053 Uiso 1 1 calc R . .
C6 C 0.8755(6) 0.6436(6) 1.07871(13) 0.0640(19) Uani 1 1 d U . .
H6A H 0.9532 0.7070 1.0765 0.077 Uiso 1 1 calc R . .
H6B H 0.8540 0.6475 1.0939 0.077 Uiso 1 1 calc R . .
C7 C 0.9766(6) 0.5434(5) 1.08561(13) 0.073(2) Uani 1 1 d U . .
H7A H 0.9764 0.5549 1.1014 0.087 Uiso 1 1 calc R . .
H7B H 1.0456 0.6079 1.0795 0.087 Uiso 1 1 calc R . .
C8 C 0.7776(6) 0.4434(5) 1.08531(12) 0.0465(18) Uani 1 1 d U . .
H8A H 0.7082 0.4377 1.0791 0.056 Uiso 1 1 calc R . .
H8B H 0.7773 0.4560 1.1011 0.056 Uiso 1 1 calc R . .
N3 N 0.4860(7) 0.5451(5) 1.00223(18) 0.0279(14) Uani 0.50 1 d PGU . 1
C9 C 0.5291(6) 0.5222(6) 0.98376(16) 0.040(2) Uani 0.50 1 d PGU . 1
H9 H 0.5887 0.5822 0.9759 0.049 Uiso 0.50 1 calc PR . 1
C10 C 0.4849(7) 0.4115(7) 0.97673(13) 0.042(2) Uani 0.50 1 d PGU . 1
H10 H 0.5144 0.3959 0.9641 0.050 Uiso 0.50 1 calc PR . 1
C11 C 0.3978(7) 0.3238(5) 0.98817(14) 0.037(2) Uani 0.50 1 d PGDU . 1
C12 C 0.3547(6) 0.3467(6) 1.00664(14) 0.035(2) Uani 0.50 1 d PGU . 1
H12 H 0.2951 0.2867 1.0145 0.042 Uiso 0.50 1 calc PR . 1
C13 C 0.3988(7) 0.4574(7) 1.01367(15) 0.0334(18) Uani 0.50 1 d PGU . 1
H13 H 0.3694 0.4730 1.0263 0.040 Uiso 0.50 1 calc PR . 1
C14 C 0.3566(11) 0.2043(6) 0.98097(19) 0.0441(17) Uani 0.50 1 d PDU . 1
H14A H 0.4248 0.1980 0.9787 0.053 Uiso 0.50 1 calc PR . 1
H14B H 0.3222 0.1967 0.9665 0.053 Uiso 0.50 1 calc PR . 1
C15 C 0.1686(7) 0.0963(9) 0.9872(2) 0.0487(17) Uani 0.50 1 d PDU . 1
H15A H 0.1691 0.1668 0.9912 0.058 Uiso 0.50 1 calc PR . 1
H15B H 0.1544 0.0826 0.9715 0.058 Uiso 0.50 1 calc PR . 1
N3B N 0.4534(7) 0.5358(5) 1.00314(17) 0.0279(14) Uani 0.50 1 d PGU . 2
C9B C 0.4731(6) 0.4929(6) 0.98430(15) 0.034(2) Uani 0.50 1 d PGU . 2
H9B H 0.5365 0.5396 0.9755 0.041 Uiso 0.50 1 calc PR . 2
C10B C 0.4001(7) 0.3815(7) 0.97835(12) 0.039(2) Uani 0.50 1 d PGU . 2
H10B H 0.4136 0.3522 0.9655 0.047 Uiso 0.50 1 calc PR . 2
C11B C 0.3074(6) 0.3131(5) 0.99124(14) 0.0390(19) Uani 0.50 1 d PGDU . 2
C12B C 0.2877(6) 0.3561(6) 1.01008(13) 0.036(2) Uani 0.50 1 d PGU . 2
H12B H 0.2243 0.3094 1.0189 0.043 Uiso 0.50 1 calc PR . 2
C13B C 0.3607(7) 0.4675(7) 1.01603(14) 0.0334(18) Uani 0.50 1 d PGU . 2
H13B H 0.3472 0.4968 1.0289 0.040 Uiso 0.50 1 calc PR . 2
C14B C 0.2185(9) 0.2006(6) 0.98292(17) 0.0441(17) Uani 0.50 1 d PDU . 2
H14C H 0.1479 0.2025 0.9806 0.053 Uiso 0.50 1 calc PR . 2
H14D H 0.2428 0.1865 0.9687 0.053 Uiso 0.50 1 calc PR . 2
C15B C 0.3049(9) 0.1100(7) 0.9968(3) 0.0487(17) Uani 0.50 1 d PDU . 2
H15C H 0.3653 0.1806 1.0033 0.058 Uiso 0.50 1 calc PR . 2
H15D H 0.3253 0.1049 0.9816 0.058 Uiso 0.50 1 calc PR . 2
C16 C 0.0846(6) 0.0000 1.0000 0.050(2) Uani 1 2 d SDU . .
H16A H 0.0592 0.0376 1.0104 0.059 Uiso 0.50 1 calc PR . 1
H16B H 0.0216 -0.0376 0.9896 0.059 Uiso 0.50 1 calc PR . 1
C17 C 0.2841(11) -0.0009(8) 0.98942(19) 0.045(2) Uani 0.50 1 d PDU . .
H17A H 0.2168 -0.0650 0.9827 0.055 Uiso 0.50 1 calc PR . 1
H17B H 0.3553 0.0131 0.9825 0.055 Uiso 0.50 1 calc PR . 1
C18 C 0.7235(6) 0.8513(6) 0.98012(11) 0.0331(14) Uani 1 1 d U . .
C19 C 0.8133(5) 0.8756(5) 0.96399(10) 0.0287(13) Uani 1 1 d U . .
C20 C 0.8318(5) 0.7935(6) 0.95577(10) 0.0346(14) Uani 1 1 d U . .
H20 H 0.7892 0.7187 0.9612 0.041 Uiso 1 1 calc R . .
C21 C 0.9110(5) 0.8167(6) 0.93980(10) 0.0341(14) Uani 1 1 d U . .
H21 H 0.9209 0.7578 0.9341 0.041 Uiso 1 1 calc R . .
C22 C 0.9754(6) 0.9249(6) 0.93217(11) 0.0342(14) Uani 1 1 d U . .
C23 C 0.9601(5) 1.0089(6) 0.94095(11) 0.0369(16) Uani 1 1 d U . .
H23 H 1.0062 1.0846 0.9362 0.044 Uiso 1 1 calc R . .
C24 C 0.8791(5) 0.9852(5) 0.95651(10) 0.0329(15) Uani 1 1 d U . .
H24 H 0.8683 1.0438 0.9621 0.039 Uiso 1 1 calc R . .
C25 C 0.4184(5) 0.7973(6) 0.98253(11) 0.0317(14) Uani 1 1 d U . .
C26 C 0.3115(5) 0.7554(5) 0.96948(11) 0.0282(14) Uani 1 1 d U . .
C27 C 0.2394(5) 0.6408(5) 0.96663(11) 0.0368(15) Uani 1 1 d U . .
H27 H 0.2575 0.5878 0.9726 0.044 Uiso 1 1 calc R . .
C28 C 0.1408(6) 0.6043(6) 0.95502(11) 0.0434(17) Uani 1 1 d U . .
H28 H 0.0900 0.5258 0.9532 0.052 Uiso 1 1 calc R . .
C29 C 0.1168(5) 0.6812(5) 0.94627(11) 0.0375(15) Uani 1 1 d U . .
C30 C 0.1864(5) 0.7941(5) 0.94858(11) 0.0356(15) Uani 1 1 d U . .
H30 H 0.1688 0.8468 0.9423 0.043 Uiso 1 1 calc R . .
C31 C 0.2847(5) 0.8292(5) 0.96052(10) 0.0347(14) Uani 1 1 d U . .
H31 H 0.3348 0.9077 0.9624 0.042 Uiso 1 1 calc R . .
C32 C -0.0336(6) 0.5618(5) 0.92111(11) 0.0368(14) Uani 1 1 d U . .
C33 C 0.0303(5) 0.5324(5) 0.90868(11) 0.0358(16) Uani 1 1 d U . .
H33 H 0.1092 0.5665 0.9111 0.043 Uiso 1 1 calc R . .
C34 C -0.0206(5) 0.4530(5) 0.89263(11) 0.0330(15) Uani 1 1 d U . .
H34 H 0.0237 0.4322 0.8840 0.040 Uiso 1 1 calc R . .
C35 C -0.1355(5) 0.4027(5) 0.88878(10) 0.0308(14) Uani 1 1 d U . .
C36 C -0.1992(5) 0.4328(5) 0.90168(11) 0.0390(16) Uani 1 1 d U . .
H36 H -0.2781 0.3990 0.8992 0.047 Uiso 1 1 calc R . .
C37 C -0.1490(6) 0.5118(5) 0.91811(11) 0.0413(16) Uani 1 1 d U . .
H37 H -0.1930 0.5312 0.9271 0.050 Uiso 1 1 calc R . .
C38 C -0.1898(6) 0.3163(5) 0.87152(11) 0.0331(17) Uani 1 1 d U . .

loop_
_atom_site_aniso_label
_atom_site_aniso_U_11
_atom_site_aniso_U_22
_atom_site_aniso_U_33
_atom_site_aniso_U_23
_atom_site_aniso_U_13
_atom_site_aniso_U_12
Co1 0.0216(5) 0.0170(7) 0.0347(8) -0.0022(6) -0.0011(3) 0.0085(4)
Co2 0.0320(6) 0.0173(5) 0.0291(5) 0.0012(4) 0.0034(5) 0.0113(5)
O1 0.049(3) 0.036(3) 0.060(3) 0.007(2) 0.025(2) 0.028(2)
O2 0.046(3) 0.037(3) 0.042(3) 0.012(2) 0.016(2) 0.027(2)
O3 0.025(2) 0.016(2) 0.054(3) -0.001(2) -0.012(2) 0.0045(19)
O4 0.029(2) 0.025(2) 0.045(3) -0.002(2) -0.005(2) 0.015(2)
O5 0.028(3) 0.025(3) 0.031(3) -0.002(2) 0.005(2) 0.008(2)
O6 0.045(3) 0.017(3) 0.041(3) -0.006(2) 0.009(3) 0.011(2)
O7 0.046(3) 0.046(3) 0.043(4) 0.022(3) 0.022(3) 0.035(3)
O8 0.041(2) 0.033(2) 0.057(3) -0.023(2) -0.026(2) 0.020(2)
N1 0.047(3) 0.024(3) 0.039(3) 0.002(3) -0.006(3) 0.017(2)
N2 0.054(3) 0.036(3) 0.068(3) 0.012(3) -0.024(3) 0.015(3)
N4 0.039(3) 0.035(2) 0.041(3) -0.005(2) -0.007(2) 0.005(2)
N4B 0.039(3) 0.035(2) 0.041(3) -0.005(2) -0.007(2) 0.005(2)
C1 0.056(4) 0.032(3) 0.048(3) 0.002(3) -0.016(3) 0.025(3)
C2 0.063(4) 0.032(3) 0.056(4) 0.000(3) -0.024(3) 0.024(3)
C3 0.064(3) 0.023(3) 0.055(3) 0.006(3) -0.026(3) 0.013(3)
C4 0.059(4) 0.026(3) 0.045(4) 0.007(3) -0.013(3) 0.004(3)
C5 0.053(3) 0.025(3) 0.041(3) 0.002(3) -0.004(3) 0.009(3)
C6 0.071(3) 0.033(3) 0.067(4) 0.009(3) -0.032(3) 0.009(3)
C7 0.057(4) 0.054(4) 0.081(5) 0.026(4) -0.026(4) 0.009(3)
C8 0.047(4) 0.034(3) 0.061(4) 0.012(3) -0.010(3) 0.022(3)
N3 0.033(3) 0.016(2) 0.033(2) -0.0063(19) 0.004(2) 0.012(2)
C9 0.044(4) 0.022(3) 0.040(3) -0.010(3) 0.004(3) 0.005(3)
C10 0.044(4) 0.022(3) 0.041(3) -0.008(3) 0.002(3) 0.004(3)
C11 0.039(3) 0.023(3) 0.039(3) -0.006(3) -0.001(3) 0.008(3)
C12 0.039(3) 0.020(3) 0.037(3) -0.007(3) 0.000(3) 0.008(3)
C13 0.037(3) 0.018(2) 0.037(2) -0.005(2) 0.003(3) 0.008(2)
C14 0.042(3) 0.030(3) 0.044(3) -0.004(2) -0.004(3) 0.006(2)
C15 0.043(3) 0.038(2) 0.045(3) -0.004(2) -0.005(3) 0.005(2)
N3B 0.033(3) 0.016(2) 0.033(2) -0.0063(19) 0.004(2) 0.012(2)
C9B 0.036(3) 0.020(3) 0.039(3) -0.008(3) 0.004(3) 0.009(3)
C10B 0.040(4) 0.023(3) 0.040(3) -0.008(3) 0.001(3) 0.006(3)
C11B 0.040(3) 0.024(3) 0.040(3) -0.005(3) -0.002(3) 0.007(3)
C12B 0.040(3) 0.020(3) 0.039(3) -0.006(3) 0.000(3) 0.008(3)
C13B 0.037(3) 0.018(2) 0.037(2) -0.005(2) 0.003(3) 0.008(2)
C14B 0.042(3) 0.030(3) 0.044(3) -0.004(2) -0.004(3) 0.006(2)
C15B 0.043(3) 0.038(2) 0.045(3) -0.004(2) -0.005(3) 0.005(2)
C16 0.047(3) 0.034(3) 0.063(4) -0.018(3) -0.0090(17) 0.0169(17)
C17 0.037(4) 0.036(4) 0.049(4) -0.006(4) -0.008(4) 0.008(4)
C18 0.038(3) 0.031(3) 0.041(3) 0.006(2) 0.007(2) 0.024(2)
C19 0.034(3) 0.026(3) 0.034(3) 0.006(2) -0.001(2) 0.021(2)
C20 0.037(3) 0.031(3) 0.041(3) 0.009(3) 0.005(3) 0.021(3)
C21 0.038(3) 0.035(3) 0.042(3) 0.007(3) 0.011(3) 0.028(3)
C22 0.039(3) 0.038(3) 0.038(3) 0.015(3) 0.013(2) 0.029(3)
C23 0.040(3) 0.033(3) 0.039(3) 0.016(3) 0.011(3) 0.019(3)
C24 0.038(3) 0.027(3) 0.036(3) 0.006(3) 0.007(3) 0.017(3)
C25 0.028(3) 0.022(3) 0.041(3) -0.002(3) 0.001(2) 0.010(2)
C26 0.023(3) 0.021(3) 0.039(3) -0.006(2) -0.005(2) 0.010(2)
C27 0.035(3) 0.026(3) 0.047(3) -0.011(3) -0.011(3) 0.014(3)
C28 0.042(3) 0.027(3) 0.055(4) -0.013(3) -0.018(3) 0.013(3)
C29 0.035(3) 0.028(3) 0.050(3) -0.013(3) -0.013(2) 0.016(2)
C30 0.029(3) 0.025(3) 0.049(3) -0.004(3) -0.009(3) 0.011(3)
C31 0.025(3) 0.022(3) 0.049(3) -0.005(3) -0.007(3) 0.006(3)
C32 0.034(3) 0.028(3) 0.048(3) -0.016(2) -0.018(3) 0.015(2)
C33 0.024(3) 0.036(3) 0.045(3) -0.009(3) -0.008(3) 0.013(3)
C34 0.022(3) 0.035(3) 0.040(3) -0.003(3) -0.004(3) 0.012(3)
C35 0.022(3) 0.031(3) 0.037(3) -0.006(2) -0.003(2) 0.012(2)
C36 0.024(3) 0.038(3) 0.049(4) -0.014(3) -0.008(3) 0.012(3)
C37 0.032(3) 0.039(3) 0.051(3) -0.020(3) -0.007(3) 0.016(3)
C38 0.030(4) 0.032(4) 0.033(4) -0.002(3) -0.004(3) 0.012(3)

loop_
_atom_type_symbol
_atom_type_description
_atom_type_scat_dispersion_real
_atom_type_scat_dispersion_imag
_atom_type_scat_source
C C 0.0033 0.0016 'International Tables Vol C Tables 4.2.6.8 and 6.1.1.4'
H H 0.0000 0.0000 'International Tables Vol C Tables 4.2.6.8 and 6.1.1.4'
N N 0.0061 0.0033 'International Tables Vol C Tables 4.2.6.8 and 6.1.1.4'
O O 0.0106 0.0060 'International Tables Vol C Tables 4.2.6.8 and 6.1.1.4'
Co Co 0.3494 0.9721 'International Tables Vol C Tables 4.2.6.8 and 6.1.1.4'

loop_
_geom_angle_atom_site_label_1
_geom_angle_atom_site_label_2
_geom_angle_atom_site_label_3
_geom_angle
_geom_angle_site_symmetry_1
_geom_angle_site_symmetry_3
_geom_angle_publ_flag
O1 Co1 O1 87.8(3) 6_677 . ?
O1 Co1 O3 169.61(17) 6_677 . ?
O1 Co1 O3 91.85(17) . . ?
O1 Co1 O3 91.85(17) 6_677 6_677 ?
O1 Co1 O3 169.60(18) . 6_677 ?
O3 Co1 O3 90.4(2) . 6_677 ?
O1 Co1 O5 81.63(17) 6_677 . ?
O1 Co1 O5 91.10(17) . . ?
O3 Co1 O5 87.99(16) . . ?
O3 Co1 O5 99.12(16) 6_677 . ?
O1 Co1 O5 91.10(18) 6_677 6_677 ?
O1 Co1 O5 81.63(17) . 6_677 ?
O3 Co1 O5 99.12(16) . 6_677 ?
O3 Co1 O5 88.00(16) 6_677 6_677 ?
O5 Co1 O5 169.9(2) . 6_677 ?
O2 Co2 O4 94.49(17) . . ?
O2 Co2 N3 88.2(3) . . ?
O4 Co2 N3 89.7(4) . . ?
O2 Co2 O6 167.62(19) . . ?
O4 Co2 O6 90.83(17) . . ?
N3 Co2 O6 103.0(3) . . ?
O2 Co2 N3B 97.2(3) . . ?
O4 Co2 N3B 83.4(3) . . ?
N3 Co2 N3B 10.7(4) . . ?
O6 Co2 N3B 94.5(3) . . ?
O2 Co2 O5 107.34(17) . . ?
O4 Co2 O5 89.67(16) . . ?
N3 Co2 O5 164.4(3) . . ?
O6 Co2 O5 61.46(15) . . ?
N3B Co2 O5 154.9(3) . . ?
O2 Co2 N1 86.5(2) . . ?
O4 Co2 N1 177.91(19) . . ?
N3 Co2 N1 88.5(4) . . ?
O6 Co2 N1 88.55(19) . . ?
N3B Co2 N1 94.7(3) . . ?
O5 Co2 N1 91.79(18) . . ?
O2 Co2 C38 138.0(2) . 2_665 ?
O4 Co2 C38 90.37(19) . 2_665 ?
N3 Co2 C38 133.6(3) . 2_665 ?
O6 Co2 C38 30.60(18) . 2_665 ?
N3B Co2 C38 124.8(3) . 2_665 ?
O5 Co2 C38 30.86(17) . 2_665 ?
N1 Co2 C38 90.1(2) . 2_665 ?
C18 O1 Co1 150.8(5) . . ?
C18 O2 Co2 120.4(4) . . ?
C25 O3 Co1 131.3(4) . . ?
C25 O4 Co2 136.9(4) . . ?
C38 O5 Co2 87.7(4) 2_665 . ?
C38 O5 Co1 140.7(4) 2_665 . ?
Co2 O5 Co1 108.28(17) . . ?
C38 O6 Co2 90.3(4) 2_665 . ?
C22 O7 C22 118.9(7) . 10_776 ?
C32 O8 C29 120.7(5) . . ?
C5 N1 C1 114.8(6) . . ?
C5 N1 Co2 126.5(5) . . ?
C1 N1 Co2 118.7(5) . . ?
C8 N2 C6 112.4(6) . . ?
C8 N2 C7 107.4(6) . . ?
C6 N2 C7 111.0(5) . . ?
C15 N4 C17 117.1(10) . . ?
C15 N4 C14 98.9(8) . . ?
C17 N4 C14 114.9(8) . . ?
C15 N4 C17 125.0(8) . 6_557 ?
C17 N4 C17 46.1(8) . 6_557 ?
C14 N4 C17 136.1(9) . 6_557 ?
C15B N4B C16 124.3(9) . . ?
C15B N4B C14B 99.4(9) . . ?
C16 N4B C14B 125.1(7) . . ?
N1 C1 C2 124.3(7) . . ?
N1 C1 H1 117.9 . . ?
C2 C1 H1 117.9 . . ?
C1 C2 C3 119.6(8) . . ?
C1 C2 H2 120.2 . . ?
C3 C2 H2 120.2 . . ?
C4 C3 C2 116.7(7) . . ?
C4 C3 C6 122.6(8) . . ?
C2 C3 C6 120.6(8) . . ?
C3 C4 C5 120.5(8) . . ?
C3 C4 H4 119.8 . . ?
C5 C4 H4 119.8 . . ?
N1 C5 C4 124.2(7) . . ?
N1 C5 H5 117.9 . . ?
C4 C5 H5 117.9 . . ?
N2 C6 C3 114.3(6) . . ?
N2 C6 H6A 108.7 . . ?
C3 C6 H6A 108.7 . . ?
N2 C6 H6B 108.7 . . ?
C3 C6 H6B 108.7 . . ?
H6A C6 H6B 107.6 . . ?
N2 C7 C7 109.5(5) . 12_557 ?
N2 C7 H7A 109.8 . . ?
C7 C7 H7A 109.8 12_557 . ?
N2 C7 H7B 109.8 . . ?
C7 C7 H7B 109.8 12_557 . ?
H7A C7 H7B 108.2 . . ?
N2 C8 C8 111.2(5) . 12_557 ?
N2 C8 H8A 109.4 . . ?
C8 C8 H8A 109.4 12_557 . ?
N2 C8 H8B 109.4 . . ?
C8 C8 H8B 109.4 12_557 . ?
H8A C8 H8B 108.0 . . ?
C9 N3 C13 120.0 . . ?
C9 N3 Co2 117.9(5) . . ?
C13 N3 Co2 122.0(5) . . ?
C10 C9 N3 120.0 . . ?
C10 C9 H9 120.0 . . ?
N3 C9 H9 120.0 . . ?
C9 C10 C11 120.0 . . ?
C9 C10 H10 120.0 . . ?
C11 C10 H10 120.0 . . ?
C12 C11 C10 120.0 . . ?
C12 C11 C14 121.1(7) . . ?
C10 C11 C14 118.8(7) . . ?
C11 C12 C13 120.0 . . ?
C11 C12 H12 120.0 . . ?
C13 C12 H12 120.0 . . ?
C12 C13 N3 120.0 . . ?
C12 C13 H13 120.0 . . ?
N3 C13 H13 120.0 . . ?
C11 C14 N4 124.3(8) . . ?
C11 C14 H14A 106.3 . . ?
N4 C14 H14A 106.3 . . ?
C11 C14 H14B 106.3 . . ?
N4 C14 H14B 106.3 . . ?
H14A C14 H14B 106.4 . . ?
C16 C15 N4 102.0(8) . . ?
C16 C15 H15A 111.4 . . ?
N4 C15 H15A 111.4 . . ?
C16 C15 H15B 111.4 . . ?
N4 C15 H15B 111.4 . . ?
H15A C15 H15B 109.2 . . ?
C9B N3B C13B 120.0 . . ?
C9B N3B Co2 121.4(5) . . ?
C13B N3B Co2 118.0(5) . . ?
C10B C9B N3B 120.0 . . ?
C10B C9B H9B 120.0 . . ?
N3B C9B H9B 120.0 . . ?
C11B C10B C9B 120.0 . . ?
C11B C10B H10B 120.0 . . ?
C9B C10B H10B 120.0 . . ?
C10B C11B C12B 120.0 . . ?
C10B C11B C14B 119.6(7) . . ?
C12B C11B C14B 119.5(8) . . ?
C11B C12B C13B 120.0 . . ?
C11B C12B H12B 120.0 . . ?
C13B C12B H12B 120.0 . . ?
C12B C13B N3B 120.0 . . ?
C12B C13B H13B 120.0 . . ?
N3B C13B H13B 120.0 . . ?
N4B C14B C11B 113.2(7) . . ?
N4B C14B H14C 108.9 . . ?
C11B C14B H14C 108.9 . . ?
N4B C14B H14D 108.9 . . ?
C11B C14B H14D 108.9 . . ?
H14C C14B H14D 107.7 . . ?
N4B C15B C17 103.9(10) . 6_557 ?
N4B C15B H15C 111.0 . . ?
C17 C15B H15C 111.0 6_557 . ?
N4B C15B H15D 111.0 . . ?
C17 C15B H15D 111.0 6_557 . ?
H15C C15B H15D 109.0 . . ?
C15 C16 C15 141.1(11) 6_557 . ?
C15 C16 N4B 28.5(6) 6_557 6_557 ?
C15 C16 N4B 121.7(8) . 6_557 ?
C15 C16 N4B 121.7(8) 6_557 . ?
C15 C16 N4B 28.5(6) . . ?
N4B C16 N4B 115.9(10) 6_557 . ?
C15 C16 H16A 101.7 6_557 . ?
C15 C16 H16A 101.7 . . ?
N4B C16 H16A 130.2 6_557 . ?
N4B C16 H16A 90.2 . . ?
C15 C16 H16B 101.7 6_557 . ?
C15 C16 H16B 101.7 . . ?
N4B C16 H16B 90.2 6_557 . ?
N4B C16 H16B 130.2 . . ?
H16A C16 H16B 104.7 . . ?
C17 C17 N4 79.2(9) 6_557 . ?
C17 C17 H17A 115.4 6_557 . ?
N4 C17 H17A 115.4 . . ?
C17 C17 H17B 115.4 6_557 . ?
N4 C17 H17B 115.4 . . ?
H17A C17 H17B 112.4 . . ?
O1 C18 O2 125.6(7) . . ?
O1 C18 C19 116.2(6) . . ?
O2 C18 C19 118.0(6) . . ?
C20 C19 C24 118.6(6) . . ?
C20 C19 C18 122.5(6) . . ?
C24 C19 C18 118.9(6) . . ?
C19 C20 C21 121.5(7) . . ?
C19 C20 H20 119.2 . . ?
C21 C20 H20 119.2 . . ?
C22 C21 C20 120.1(6) . . ?
C22 C21 H21 120.0 . . ?
C20 C21 H21 120.0 . . ?
O7 C22 C21 118.6(6) . . ?
O7 C22 C23 122.7(6) . . ?
C21 C22 C23 118.7(6) . . ?
C24 C23 C22 121.2(6) . . ?
C24 C23 H23 119.4 . . ?
C22 C23 H23 119.4 . . ?
C23 C24 C19 119.9(6) . . ?
C23 C24 H24 120.1 . . ?
C19 C24 H24 120.1 . . ?
O4 C25 O3 127.1(6) . . ?
O4 C25 C26 116.6(6) . . ?
O3 C25 C26 116.3(6) . . ?
C31 C26 C27 119.2(6) . . ?
C31 C26 C25 120.5(6) . . ?
C27 C26 C25 120.3(6) . . ?
C28 C27 C26 119.3(7) . . ?
C28 C27 H27 120.3 . . ?
C26 C27 H27 120.3 . . ?
C29 C28 C27 119.7(6) . . ?
C29 C28 H28 120.1 . . ?
C27 C28 H28 120.1 . . ?
C30 C29 C28 122.3(6) . . ?
C30 C29 O8 116.3(6) . . ?
C28 C29 O8 120.9(6) . . ?
C29 C30 C31 117.1(6) . . ?
C29 C30 H30 121.4 . . ?
C31 C30 H30 121.4 . . ?
C26 C31 C30 122.3(6) . . ?
C26 C31 H31 118.8 . . ?
C30 C31 H31 118.8 . . ?
C33 C32 C37 121.3(6) . . ?
C33 C32 O8 124.2(6) . . ?
C37 C32 O8 114.4(6) . . ?
C32 C33 C34 119.4(6) . . ?
C32 C33 H33 120.3 . . ?
C34 C33 H33 120.3 . . ?
C33 C34 C35 121.1(6) . . ?
C33 C34 H34 119.5 . . ?
C35 C34 H34 119.5 . . ?
C34 C35 C36 118.7(6) . . ?
C34 C35 C38 120.6(6) . . ?
C36 C35 C38 120.7(6) . . ?
C35 C36 C37 120.7(6) . . ?
C35 C36 H36 119.6 . . ?
C37 C36 H36 119.6 . . ?
C32 C37 C36 118.7(6) . . ?
C32 C37 H37 120.6 . . ?
C36 C37 H37 120.6 . . ?
O6 C38 O5 120.5(6) 3_454 3_454 ?
O6 C38 C35 119.4(6) 3_454 . ?
O5 C38 C35 120.0(6) 3_454 . ?
O6 C38 Co2 59.1(3) 3_454 3_454 ?
O5 C38 Co2 61.4(3) 3_454 3_454 ?
C35 C38 Co2 177.2(5) . 3_454 ?

loop_
_geom_bond_atom_site_label_1
_geom_bond_atom_site_label_2
_geom_bond_distance
_geom_bond_site_symmetry_2
_geom_bond_publ_flag
Co1 O1 2.025(4) 6_677 ?
Co1 O1 2.025(4) . ?
Co1 O3 2.031(4) . ?
Co1 O3 2.031(4) 6_677 ?
Co1 O5 2.214(4) . ?
Co1 O5 2.214(4) 6_677 ?
Co2 O2 2.030(4) . ?
Co2 O4 2.060(4) . ?
Co2 N3 2.091(6) . ?
Co2 O6 2.132(4) . ?
Co2 N3B 2.166(6) . ?
Co2 O5 2.184(4) . ?
Co2 N1 2.224(5) . ?
Co2 C38 2.485(7) 2_665 ?
O1 C18 1.250(7) . ?
O2 C18 1.262(7) . ?
O3 C25 1.261(7) . ?
O4 C25 1.249(7) . ?
O5 C38 1.275(7) 2_665 ?
O6 C38 1.265(7) 2_665 ?
O7 C22 1.365(7) . ?
O7 C22 1.365(7) 10_776 ?
O8 C32 1.389(7) . ?
O8 C29 1.420(7) . ?
N1 C5 1.343(8) . ?
N1 C1 1.348(7) . ?
N2 C8 1.441(8) . ?
N2 C6 1.456(8) . ?
N2 C7 1.485(8) . ?
N4 C15 1.481(5) . ?
N4 C17 1.484(5) . ?
N4 C14 1.507(5) . ?
N4 C17 1.784(16) 6_557 ?
N4B C15B 1.477(5) . ?
N4B C16 1.483(5) . ?
N4B C14B 1.493(5) . ?
C1 C2 1.375(8) . ?
C1 H1 0.9500 . ?
C2 C3 1.396(10) . ?
C2 H2 0.9500 . ?
C3 C4 1.358(9) . ?
C3 C6 1.501(9) . ?
C4 C5 1.382(9) . ?
C4 H4 0.9500 . ?
C5 H5 0.9500 . ?
C6 H6A 0.9900 . ?
C6 H6B 0.9900 . ?
C7 C7 1.534(14) 12_557 ?
C7 H7A 0.9900 . ?
C7 H7B 0.9900 . ?
C8 C8 1.515(12) 12_557 ?
C8 H8A 0.9900 . ?
C8 H8B 0.9900 . ?
N3 C9 1.3900 . ?
N3 C13 1.3900 . ?
C9 C10 1.3900 . ?
C9 H9 0.9500 . ?
C10 C11 1.3900 . ?
C10 H10 0.9500 . ?
C11 C12 1.3900 . ?
C11 C14 1.506(5) . ?
C12 C13 1.3900 . ?
C12 H12 0.9500 . ?
C13 H13 0.9500 . ?
C14 H14A 0.9900 . ?
C14 H14B 0.9900 . ?
C15 C16 1.471(5) . ?
C15 H15A 0.9900 . ?
C15 H15B 0.9900 . ?
N3B C9B 1.3900 . ?
N3B C13B 1.3900 . ?
C9B C10B 1.3900 . ?
C9B H9B 0.9500 . ?
C10B C11B 1.3900 . ?
C10B H10B 0.9500 . ?
C11B C12B 1.3900 . ?
C11B C14B 1.498(5) . ?
C12B C13B 1.3900 . ?
C12B H12B 0.9500 . ?
C13B H13B 0.9500 . ?
C14B H14C 0.9900 . ?
C14B H14D 0.9900 . ?
C15B C17 1.620(17) 6_557 ?
C15B H15C 0.9900 . ?
C15B H15D 0.9900 . ?
C16 C15 1.471(5) 6_557 ?
C16 N4B 1.483(5) 6_557 ?
C16 H16A 0.9900 . ?
C16 H16B 0.9900 . ?
C17 C17 1.31(2) 6_557 ?
C17 H17A 0.9900 . ?
C17 H17B 0.9900 . ?
C18 C19 1.485(9) . ?
C19 C20 1.367(8) . ?
C19 C24 1.387(8) . ?
C20 C21 1.380(8) . ?
C20 H20 0.9500 . ?
C21 C22 1.373(9) . ?
C21 H21 0.9500 . ?
C22 C23 1.379(8) . ?
C23 C24 1.378(8) . ?
C23 H23 0.9500 . ?
C24 H24 0.9500 . ?
C25 C26 1.510(9) . ?
C26 C31 1.353(8) . ?
C26 C27 1.384(8) . ?
C27 C28 1.382(8) . ?
C27 H27 0.9500 . ?
C28 C29 1.362(8) . ?
C28 H28 0.9500 . ?
C29 C30 1.357(8) . ?
C30 C31 1.393(8) . ?
C30 H30 0.9500 . ?
C31 H31 0.9500 . ?
C32 C33 1.367(8) . ?
C32 C37 1.385(8) . ?
C33 C34 1.376(8) . ?
C33 H33 0.9500 . ?
C34 C35 1.385(8) . ?
C34 H34 0.9500 . ?
C35 C36 1.387(8) . ?
C35 C38 1.487(9) . ?
C36 C37 1.389(8) . ?
C36 H36 0.9500 . ?
C37 H37 0.9500 . ?
C38 O6 1.265(7) 3_454 ?
C38 O5 1.276(7) 3_454 ?
C38 Co2 2.485(7) 3_454 ?
